data_4129380
loop_
_publ_author_name
'Vivancos, \'Angela'
'Vattier, Florencia'
'L\'opez-Serrano, Joaqu\'in'
'Paneque, Margarita'
'Poveda, Manuel L.'
'\'Alvarez, Eleuterio'

_publ_section_title
;
 A Diels-Alder reaction triggered by a [4 + 3] metallacycloaddition.
;
_journal_issue 12
_journal_name_full 'Journal of the American Chemical Society'
_journal_page_first 4074
_journal_page_last 4077
_journal_paper_doi 10.1021/jacs.5b01532
_journal_volume 137
_journal_year 2015
_chemical_formula_moiety 'C32 H40 B Ir N6 O8'
_chemical_formula_sum 'C32 H40 B Ir N6 O8'
_chemical_formula_weight 839.71
_space_group_IT_number 14
_space_group_name_Hall '-P 2yn'
_space_group_name_H-M_alt 'P 1 21/n 1'
_symmetry_cell_setting monoclinic
_symmetry_space_group_name_Hall '-P 2yn'
_symmetry_space_group_name_H-M 'P 1 21/n 1'
_atom_sites_solution_hydrogens geom
_atom_sites_solution_primary direct
_atom_sites_solution_secondary difmap
_audit_creation_method SHELXL-97
_cell_angle_alpha 90.00
_cell_angle_beta 101.614(5)
_cell_angle_gamma 90.00
_cell_formula_units_Z 4
_cell_length_a 11.3242(15)
_cell_length_b 20.201(2)
_cell_length_c 15.107(2)
_cell_measurement_reflns_used 2383
_cell_measurement_temperature 213(2)
_cell_measurement_theta_max 18.07
_cell_measurement_theta_min 2.29
_cell_volume 3385.1(7)
_computing_cell_refinement 'APEX2 Software Suite (Bruker, 2007)'
_computing_data_collection 'APEX2 Software Suite (Bruker, 2007)'
_computing_data_reduction 'APEX2 Software Suite (Bruker, 2007)'
_computing_molecular_graphics 'SHELXTL (Sheldrick, 2008)'
_computing_publication_material 'SHELXTL and publCIF (Westrip, 2010)'
_computing_structure_refinement 'SHELXL97 (Sheldrick, 2008)'
_computing_structure_solution 'SIR2002 (Burla et al., 2003)'
_diffrn_ambient_temperature 213(2)
_diffrn_detector_area_resol_mean 8.26
_diffrn_measured_fraction_theta_full 0.996
_diffrn_measured_fraction_theta_max 0.996
_diffrn_measurement_device_type
;
 Bruker-Nonius X8kappa APEX II CCD area detector
;
_diffrn_measurement_method 'phi and omega scans with narrow frames'
_diffrn_radiation_monochromator graphite
_diffrn_radiation_source 'fine-focus sealed tube'
_diffrn_radiation_type MoK\a
_diffrn_radiation_wavelength 0.71073
_diffrn_reflns_av_R_equivalents 0.0953
_diffrn_reflns_av_sigmaI/netI 0.1037
_diffrn_reflns_limit_h_max 13
_diffrn_reflns_limit_h_min -13
_diffrn_reflns_limit_k_max 21
_diffrn_reflns_limit_k_min -24
_diffrn_reflns_limit_l_max 18
_diffrn_reflns_limit_l_min -18
_diffrn_reflns_number 41873
_diffrn_reflns_theta_full 25.25
_diffrn_reflns_theta_max 25.25
_diffrn_reflns_theta_min 1.71
_diffrn_standards_decay_% 0
_exptl_absorpt_coefficient_mu 4.003
_exptl_absorpt_correction_T_max 0.8249
_exptl_absorpt_correction_T_min 0.6903
_exptl_absorpt_correction_type multi-scan
_exptl_absorpt_process_details
;
program SADABS, Bruker (2001).
;
_exptl_crystal_colour orange
_exptl_crystal_density_diffrn 1.648
_exptl_crystal_density_method 'not measured'
_exptl_crystal_description block
_exptl_crystal_F_000 1680
_exptl_crystal_size_max 0.10
_exptl_crystal_size_mid 0.10
_exptl_crystal_size_min 0.05
_refine_diff_density_max 2.193
_refine_diff_density_min -4.501
_refine_diff_density_rms 0.222
_refine_ls_extinction_method none
_refine_ls_goodness_of_fit_ref 0.934
_refine_ls_hydrogen_treatment constr
_refine_ls_matrix_type full
_refine_ls_number_parameters 443
_refine_ls_number_reflns 6125
_refine_ls_number_restraints 0
_refine_ls_restrained_S_all 0.934
_refine_ls_R_factor_all 0.1153
_refine_ls_R_factor_gt 0.0656
_refine_ls_shift/su_max 0.000
_refine_ls_shift/su_mean 0.000
_refine_ls_structure_factor_coef Fsqd
_refine_ls_weighting_details 'calc w=1/[\s^2^(Fo^2^)+(0.1100P)^2^+0.0000P] where P=(Fo^2^+2Fc^2^)/3'
_refine_ls_weighting_scheme calc
_refine_ls_wR_factor_gt 0.1524
_refine_ls_wR_factor_ref 0.1703
_reflns_number_gt 3965
_reflns_number_total 6125
_reflns_threshold_expression >2sigma(I)
_cod_data_source_file ja5b01532_si_003.cif
_cod_data_source_block 15
_cod_depositor_comments
;
The following automatic conversions were performed:

data item '_symmetry_cell_setting' value 'Monoclinic' was changed to
'monoclinic' in accordance with the
/home/saulius/struct/COD-crude-data/automatic-downloads/DataCite-retrospective/ACS/depositions/lib/dictionaries/cif_core.dic
dictionary named 'cif_core.dic' version 2.4.2 last updated on
2011-04-26.

Automatic conversion script
Id: cif_fix_values 6909 2019-04-08 15:41:33Z antanas 
;
_cod_original_cell_volume 3385.2(8)
_cod_original_sg_symbol_H-M 'P 21/n'
_cod_database_code 4129380

loop_
_symmetry_equiv_pos_as_xyz
'x, y, z'
'-x+1/2, y+1/2, -z+1/2'
'-x, -y, -z'
'x-1/2, -y-1/2, z-1/2'

loop_
_atom_site_label
_atom_site_type_symbol
_atom_site_fract_x
_atom_site_fract_y
_atom_site_fract_z
_atom_site_U_iso_or_equiv
_atom_site_adp_type
_atom_site_occupancy
_atom_site_symmetry_multiplicity
_atom_site_calc_flag
_atom_site_refinement_flags
Ir1 Ir 0.42950(4) 0.22512(2) 0.18357(3) 0.02986(17) Uani 1 1 d .
O1 O 0.7770(9) 0.1965(6) 0.2180(6) 0.074(3) Uani 1 1 d .
O2 O 0.6721(8) 0.1871(5) 0.0790(6) 0.060(3) Uani 1 1 d .
O3 O 0.8126(9) 0.3394(7) 0.1556(8) 0.096(4) Uani 1 1 d .
O4 O 0.6791(8) 0.3943(5) 0.0571(6) 0.060(3) Uani 1 1 d .
O5 O 0.4021(8) 0.4538(4) 0.0600(6) 0.054(2) Uani 1 1 d .
O6 O 0.5539(8) 0.4690(4) 0.1773(6) 0.051(2) Uani 1 1 d .
O7 O 0.1891(8) 0.3279(5) 0.0705(6) 0.061(3) Uani 1 1 d .
O8 O 0.2558(8) 0.4037(4) 0.1776(6) 0.057(2) Uani 1 1 d .
N1 N 0.3866(8) 0.1956(4) 0.0416(6) 0.034(2) Uani 1 1 d .
N2 N 0.3335(8) 0.1360(5) 0.0234(6) 0.035(2) Uani 1 1 d .
N3 N 0.4884(8) 0.1255(4) 0.2162(5) 0.031(2) Uani 1 1 d .
N4 N 0.4276(8) 0.0761(5) 0.1624(5) 0.035(2) Uani 1 1 d .
N5 N 0.2525(8) 0.1891(5) 0.1869(5) 0.032(2) Uani 1 1 d .
N6 N 0.2230(8) 0.1266(4) 0.1504(6) 0.034(2) Uani 1 1 d .
C1 C 0.3972(10) 0.2244(6) -0.0389(6) 0.033(3) Uani 1 1 d .
C2 C 0.3459(10) 0.1803(6) -0.1088(7) 0.038(3) Uani 1 1 d .
H2 H 0.3397 0.1873 -0.1711 0.046 Uiso 1 1 calc R
C3 C 0.3075(10) 0.1264(6) -0.0696(7) 0.040(3) Uani 1 1 d .
C4 C 0.4520(12) 0.2891(5) -0.0504(7) 0.042(3) Uani 1 1 d .
H4A H 0.4167 0.3226 -0.0177 0.063 Uiso 1 1 calc R
H4B H 0.4371 0.3004 -0.1141 0.063 Uiso 1 1 calc R
H4C H 0.5382 0.2869 -0.0270 0.063 Uiso 1 1 calc R
C5 C 0.2460(12) 0.0649(6) -0.1103(7) 0.051(3) Uani 1 1 d .
H5A H 0.2466 0.0638 -0.1744 0.077 Uiso 1 1 calc R
H5B H 0.1634 0.0645 -0.1017 0.077 Uiso 1 1 calc R
H5C H 0.2882 0.0264 -0.0811 0.077 Uiso 1 1 calc R
C6 C 0.5762(11) 0.0974(6) 0.2760(8) 0.043(3) Uani 1 1 d .
C7 C 0.5788(11) 0.0287(7) 0.2552(9) 0.050(3) Uani 1 1 d .
H7 H 0.6349 -0.0027 0.2842 0.059 Uiso 1 1 calc R
C8 C 0.4874(12) 0.0176(6) 0.1877(9) 0.047(3) Uani 1 1 d .
C9 C 0.6563(11) 0.1329(6) 0.3502(9) 0.054(3) Uani 1 1 d .
H9A H 0.6555 0.1798 0.3365 0.081 Uiso 1 1 calc R
H9B H 0.7378 0.1160 0.3568 0.081 Uiso 1 1 calc R
H9C H 0.6282 0.1260 0.4061 0.081 Uiso 1 1 calc R
C10 C 0.4439(13) -0.0469(6) 0.1405(10) 0.066(4) Uani 1 1 d .
H10A H 0.4941 -0.0830 0.1688 0.098 Uiso 1 1 calc R
H10B H 0.4489 -0.0440 0.0773 0.098 Uiso 1 1 calc R
H10C H 0.3610 -0.0548 0.1454 0.098 Uiso 1 1 calc R
C11 C 0.1602(10) 0.2072(6) 0.2251(7) 0.035(3) Uani 1 1 d .
C12 C 0.0726(10) 0.1594(6) 0.2101(7) 0.042(3) Uani 1 1 d .
H12 H -0.0024 0.1612 0.2277 0.050 Uiso 1 1 calc R
C13 C 0.1142(10) 0.1082(6) 0.1646(7) 0.037(3) Uani 1 1 d .
C14 C 0.1535(12) 0.2722(5) 0.2699(8) 0.044(3) Uani 1 1 d .
H14A H 0.2267 0.2970 0.2697 0.067 Uiso 1 1 calc R
H14B H 0.1448 0.2651 0.3318 0.067 Uiso 1 1 calc R
H14C H 0.0846 0.2968 0.2376 0.067 Uiso 1 1 calc R
C15 C 0.0587(11) 0.0437(7) 0.1331(9) 0.056(4) Uani 1 1 d .
H15A H 0.0701 0.0351 0.0722 0.083 Uiso 1 1 calc R
H15B H -0.0268 0.0450 0.1334 0.083 Uiso 1 1 calc R
H15C H 0.0967 0.0088 0.1730 0.083 Uiso 1 1 calc R
C16 C 0.5929(10) 0.2582(6) 0.1710(7) 0.032(2) Uani 1 1 d .
C17 C 0.6032(9) 0.3252(5) 0.1557(7) 0.032(2) Uani 1 1 d .
C18 C 0.4865(10) 0.3607(6) 0.1456(6) 0.031(2) Uani 1 1 d .
C19 C 0.3924(10) 0.3210(6) 0.1486(7) 0.036(3) Uani 1 1 d .
C20 C 0.6923(11) 0.2136(6) 0.1607(8) 0.038(3) Uani 1 1 d .
C21 C 0.7600(13) 0.1363(8) 0.0633(11) 0.083(6) Uani 1 1 d .
H21A H 0.8413 0.1523 0.0858 0.125 Uiso 1 1 calc R
H21B H 0.7491 0.1275 -0.0010 0.125 Uiso 1 1 calc R
H21C H 0.7473 0.0959 0.0947 0.125 Uiso 1 1 calc R
C22 C 0.7119(12) 0.3538(7) 0.1283(8) 0.048(3) Uani 1 1 d .
C23 C 0.7750(12) 0.4238(7) 0.0218(9) 0.057(4) Uani 1 1 d .
H23A H 0.8360 0.4404 0.0713 0.085 Uiso 1 1 calc R
H23B H 0.7434 0.4600 -0.0181 0.085 Uiso 1 1 calc R
H23C H 0.8105 0.3909 -0.0116 0.085 Uiso 1 1 calc R
C24 C 0.4769(11) 0.4325(6) 0.1236(8) 0.037(3) Uani 1 1 d .
C25 C 0.5554(16) 0.5366(6) 0.1541(10) 0.074(5) Uani 1 1 d .
H25A H 0.5832 0.5412 0.0977 0.111 Uiso 1 1 calc R
H25B H 0.6093 0.5604 0.2015 0.111 Uiso 1 1 calc R
H25C H 0.4747 0.5547 0.1471 0.111 Uiso 1 1 calc R
C26 C 0.2677(12) 0.3502(6) 0.1263(8) 0.043(3) Uani 1 1 d .
C27 C 0.1439(15) 0.4391(8) 0.1458(12) 0.090(6) Uani 1 1 d .
H27A H 0.1347 0.4479 0.0816 0.134 Uiso 1 1 calc R
H27B H 0.1455 0.4806 0.1782 0.134 Uiso 1 1 calc R
H27C H 0.0768 0.4125 0.1562 0.134 Uiso 1 1 calc R
C28 C 0.4563(10) 0.2485(6) 0.3101(7) 0.034(3) Uani 1 1 d .
C29 C 0.5194(12) 0.3057(7) 0.3585(7) 0.048(3) Uani 1 1 d .
H29A H 0.4765 0.3467 0.3375 0.058 Uiso 1 1 calc R
H29B H 0.6013 0.3088 0.3469 0.058 Uiso 1 1 calc R
C30 C 0.5241(12) 0.2965(7) 0.4576(8) 0.050(3) Uani 1 1 d .
H30A H 0.6071 0.2899 0.4904 0.060 Uiso 1 1 calc R
H30B H 0.4894 0.3347 0.4832 0.060 Uiso 1 1 calc R
C31 C 0.4498(12) 0.2357(6) 0.4613(8) 0.046(3) Uani 1 1 d .
H31 H 0.4297 0.2192 0.5146 0.055 Uiso 1 1 calc R
C32 C 0.4153(12) 0.2075(6) 0.3796(8) 0.046(3) Uani 1 1 d .
H32 H 0.3717 0.1678 0.3681 0.055 Uiso 1 1 calc R
B1 B 0.3088(13) 0.0903(7) 0.0993(9) 0.038(3) Uani 1 1 d .
H1 H 0.2715 0.0485 0.0732 0.046 Uiso 1 1 calc R

loop_
_atom_site_aniso_label
_atom_site_aniso_U_11
_atom_site_aniso_U_22
_atom_site_aniso_U_33
_atom_site_aniso_U_23
_atom_site_aniso_U_13
_atom_site_aniso_U_12
Ir1 0.0353(3) 0.0321(3) 0.0236(2) -0.0011(2) 0.00937(16) -0.0008(2)
O1 0.058(6) 0.118(9) 0.042(5) -0.009(6) 0.001(5) 0.034(6)
O2 0.064(6) 0.069(6) 0.047(5) -0.031(5) 0.013(4) 0.013(5)
O3 0.047(6) 0.151(12) 0.089(8) 0.082(8) 0.009(6) -0.007(7)
O4 0.058(6) 0.063(6) 0.066(6) 0.028(5) 0.027(5) 0.000(5)
O5 0.063(6) 0.054(6) 0.044(5) 0.008(4) 0.011(5) 0.008(5)
O6 0.070(6) 0.035(5) 0.049(5) -0.007(4) 0.017(5) -0.007(5)
O7 0.052(6) 0.083(7) 0.047(5) 0.023(5) 0.010(5) 0.016(6)
O8 0.069(6) 0.051(6) 0.061(6) 0.001(5) 0.033(5) 0.017(5)
N1 0.044(6) 0.022(5) 0.032(5) -0.004(4) 0.003(4) -0.001(4)
N2 0.041(5) 0.037(6) 0.028(5) -0.004(4) 0.009(4) -0.009(5)
N3 0.040(5) 0.035(5) 0.014(4) 0.001(4) -0.002(4) 0.002(4)
N4 0.051(6) 0.033(5) 0.022(4) -0.001(4) 0.009(4) -0.002(5)
N5 0.036(5) 0.040(6) 0.019(4) 0.002(4) 0.006(4) 0.001(4)
N6 0.039(5) 0.034(5) 0.031(5) -0.002(4) 0.012(4) -0.002(5)
C1 0.041(6) 0.045(7) 0.015(5) 0.010(5) 0.009(4) 0.007(6)
C2 0.043(7) 0.048(7) 0.025(5) 0.000(5) 0.009(5) -0.002(6)
C3 0.046(7) 0.047(7) 0.028(6) -0.012(5) 0.007(5) 0.015(6)
C4 0.070(9) 0.040(7) 0.017(5) 0.010(5) 0.009(5) -0.001(6)
C5 0.072(9) 0.054(8) 0.026(6) -0.016(6) 0.003(6) -0.016(7)
C6 0.050(8) 0.043(8) 0.037(6) -0.010(6) 0.009(6) 0.002(6)
C7 0.045(8) 0.053(8) 0.050(8) 0.017(7) 0.008(6) 0.013(7)
C8 0.056(8) 0.038(7) 0.052(8) 0.005(6) 0.025(7) 0.009(6)
C9 0.046(8) 0.049(8) 0.063(9) -0.001(7) 0.003(7) -0.004(7)
C10 0.078(11) 0.036(8) 0.080(10) -0.001(8) 0.007(8) 0.007(8)
C11 0.031(6) 0.041(7) 0.033(6) 0.008(5) 0.009(5) 0.004(5)
C12 0.031(6) 0.061(9) 0.037(6) 0.003(6) 0.014(5) 0.001(6)
C13 0.032(6) 0.047(7) 0.031(6) 0.005(5) 0.005(5) -0.011(6)
C14 0.060(8) 0.034(6) 0.046(7) -0.015(6) 0.029(6) -0.001(6)
C15 0.046(8) 0.065(9) 0.059(8) -0.009(7) 0.019(6) -0.023(7)
C16 0.034(6) 0.037(7) 0.025(5) 0.001(5) 0.007(4) 0.005(5)
C17 0.040(6) 0.031(6) 0.030(5) -0.006(5) 0.015(5) -0.015(5)
C18 0.037(6) 0.041(7) 0.016(5) 0.009(5) 0.004(4) 0.009(5)
C19 0.045(7) 0.043(7) 0.022(5) -0.002(5) 0.009(5) 0.008(6)
C20 0.038(7) 0.037(7) 0.040(6) -0.007(5) 0.010(5) -0.011(6)
C21 0.062(10) 0.082(11) 0.111(14) -0.070(11) 0.031(9) -0.005(9)
C22 0.043(8) 0.062(9) 0.039(7) 0.020(6) 0.011(6) -0.001(7)
C23 0.065(9) 0.053(8) 0.058(8) 0.018(7) 0.028(7) 0.005(7)
C24 0.053(8) 0.033(7) 0.032(6) -0.007(5) 0.021(6) 0.002(6)
C25 0.128(14) 0.036(8) 0.067(10) -0.018(7) 0.041(10) -0.007(9)
C26 0.054(8) 0.047(8) 0.029(6) 0.010(6) 0.009(6) 0.012(6)
C27 0.107(14) 0.067(11) 0.113(14) 0.015(10) 0.065(12) 0.043(10)
C28 0.037(6) 0.034(6) 0.033(6) 0.007(5) 0.009(5) 0.011(5)
C29 0.065(9) 0.051(8) 0.032(6) -0.016(6) 0.019(6) -0.021(7)
C30 0.053(8) 0.054(8) 0.044(7) -0.017(6) 0.011(6) -0.008(7)
C31 0.054(8) 0.058(9) 0.029(6) 0.004(6) 0.017(5) -0.006(7)
C32 0.056(8) 0.051(8) 0.034(6) 0.013(6) 0.017(6) -0.001(6)
B1 0.048(8) 0.031(7) 0.041(7) -0.007(6) 0.019(6) 0.001(6)

loop_
_atom_type_symbol
_atom_type_description
_atom_type_scat_dispersion_real
_atom_type_scat_dispersion_imag
_atom_type_scat_source
C C 0.0033 0.0016 'International Tables Vol C Tables 4.2.6.8 and 6.1.1.4'
H H 0.0000 0.0000 'International Tables Vol C Tables 4.2.6.8 and 6.1.1.4'
B B 0.0013 0.0007 'International Tables Vol C Tables 4.2.6.8 and 6.1.1.4'
N N 0.0061 0.0033 'International Tables Vol C Tables 4.2.6.8 and 6.1.1.4'
O O 0.0106 0.0060 'International Tables Vol C Tables 4.2.6.8 and 6.1.1.4'
Ir Ir -1.4442 7.9887 'International Tables Vol C Tables 4.2.6.8 and 6.1.1.4'

loop_
_geom_angle_atom_site_label_1
_geom_angle_atom_site_label_2
_geom_angle_atom_site_label_3
_geom_angle
C28 Ir1 C16 92.7(4)
C28 Ir1 C19 90.4(4)
C16 Ir1 C19 78.7(4)
C28 Ir1 N5 91.2(4)
C16 Ir1 N5 176.0(4)
C19 Ir1 N5 100.7(4)
C28 Ir1 N3 91.3(4)
C16 Ir1 N3 94.8(4)
C19 Ir1 N3 173.4(4)
N5 Ir1 N3 85.7(3)
C28 Ir1 N1 175.8(4)
C16 Ir1 N1 91.4(4)
C19 Ir1 N1 90.6(4)
N5 Ir1 N1 84.6(3)
N3 Ir1 N1 88.1(3)
C20 O2 C21 115.7(10)
C22 O4 C23 116.3(10)
C24 O6 C25 115.8(11)
C26 O8 C27 112.7(11)
N2 N1 C1 108.1(9)
N2 N1 Ir1 116.5(6)
C1 N1 Ir1 135.4(7)
N1 N2 C3 109.0(9)
N1 N2 B1 121.5(9)
C3 N2 B1 129.4(10)
C6 N3 N4 107.9(9)
C6 N3 Ir1 135.4(8)
N4 N3 Ir1 116.6(6)
C8 N4 N3 107.3(9)
C8 N4 B1 131.6(10)
N3 N4 B1 120.6(9)
C11 N5 N6 105.8(9)
C11 N5 Ir1 136.9(8)
N6 N5 Ir1 116.7(6)
C13 N6 N5 110.0(9)
C13 N6 B1 129.7(10)
N5 N6 B1 120.3(9)
N1 C1 C2 107.5(9)
N1 C1 C4 126.3(10)
C2 C1 C4 126.2(9)
C3 C2 C1 107.4(9)
C3 C2 H2 126.3
C1 C2 H2 126.3
C2 C3 N2 108.0(10)
C2 C3 C5 130.8(10)
N2 C3 C5 121.2(11)
C1 C4 H4A 109.5
C1 C4 H4B 109.5
H4A C4 H4B 109.5
C1 C4 H4C 109.5
H4A C4 H4C 109.5
H4B C4 H4C 109.5
C3 C5 H5A 109.5
C3 C5 H5B 109.5
H5A C5 H5B 109.5
C3 C5 H5C 109.5
H5A C5 H5C 109.5
H5B C5 H5C 109.5
N3 C6 C7 108.2(11)
N3 C6 C9 124.8(11)
C7 C6 C9 127.0(12)
C8 C7 C6 106.7(12)
C8 C7 H7 126.6
C6 C7 H7 126.6
C7 C8 N4 109.6(12)
C7 C8 C10 129.7(13)
N4 C8 C10 120.7(12)
C6 C9 H9A 109.5
C6 C9 H9B 109.5
H9A C9 H9B 109.5
C6 C9 H9C 109.5
H9A C9 H9C 109.5
H9B C9 H9C 109.5
C8 C10 H10A 109.5
C8 C10 H10B 109.5
H10A C10 H10B 109.5
C8 C10 H10C 109.5
H10A C10 H10C 109.5
H10B C10 H10C 109.5
N5 C11 C12 109.7(10)
N5 C11 C14 123.5(10)
C12 C11 C14 126.6(10)
C11 C12 C13 107.7(9)
C11 C12 H12 126.2
C13 C12 H12 126.2
N6 C13 C12 106.8(10)
N6 C13 C15 122.3(10)
C12 C13 C15 131.0(10)
C11 C14 H14A 109.5
C11 C14 H14B 109.5
H14A C14 H14B 109.5
C11 C14 H14C 109.5
H14A C14 H14C 109.5
H14B C14 H14C 109.5
C13 C15 H15A 109.5
C13 C15 H15B 109.5
H15A C15 H15B 109.5
C13 C15 H15C 109.5
H15A C15 H15C 109.5
H15B C15 H15C 109.5
C17 C16 C20 119.3(9)
C17 C16 Ir1 116.8(8)
C20 C16 Ir1 122.9(8)
C16 C17 C18 112.8(9)
C16 C17 C22 121.9(10)
C18 C17 C22 123.5(10)
C19 C18 C17 113.8(10)
C19 C18 C24 124.6(10)
C17 C18 C24 121.2(10)
C18 C19 C26 118.3(11)
C18 C19 Ir1 117.1(8)
C26 C19 Ir1 124.6(9)
O1 C20 O2 121.2(11)
O1 C20 C16 127.8(11)
O2 C20 C16 110.7(10)
O2 C21 H21A 109.5
O2 C21 H21B 109.5
H21A C21 H21B 109.5
O2 C21 H21C 109.5
H21A C21 H21C 109.5
H21B C21 H21C 109.5
O3 C22 O4 121.8(11)
O3 C22 C17 127.4(12)
O4 C22 C17 110.4(11)
O4 C23 H23A 109.5
O4 C23 H23B 109.5
H23A C23 H23B 109.5
O4 C23 H23C 109.5
H23A C23 H23C 109.5
H23B C23 H23C 109.5
O5 C24 O6 124.3(11)
O5 C24 C18 121.8(11)
O6 C24 C18 113.9(10)
O6 C25 H25A 109.5
O6 C25 H25B 109.5
H25A C25 H25B 109.5
O6 C25 H25C 109.5
H25A C25 H25C 109.5
H25B C25 H25C 109.5
O7 C26 O8 124.4(12)
O7 C26 C19 123.2(12)
O8 C26 C19 112.5(11)
O8 C27 H27A 109.5
O8 C27 H27B 109.5
H27A C27 H27B 109.5
O8 C27 H27C 109.5
H27A C27 H27C 109.5
H27B C27 H27C 109.5
C29 C28 C32 106.1(10)
C29 C28 Ir1 130.3(8)
C32 C28 Ir1 123.6(9)
C28 C29 C30 108.3(10)
C28 C29 H29A 110.0
C30 C29 H29A 110.0
C28 C29 H29B 110.0
C30 C29 H29B 110.0
H29A C29 H29B 108.4
C31 C30 C29 103.5(10)
C31 C30 H30A 111.1
C29 C30 H30A 111.1
C31 C30 H30B 111.1
C29 C30 H30B 111.1
H30A C30 H30B 109.0
C32 C31 C30 112.0(10)
C32 C31 H31 124.0
C30 C31 H31 124.0
C31 C32 C28 109.8(11)
C31 C32 H32 125.1
C28 C32 H32 125.1
N4 B1 N2 108.2(10)
N4 B1 N6 110.1(10)
N2 B1 N6 108.3(9)
N4 B1 H1 110.0
N2 B1 H1 110.0
N6 B1 H1 110.0

loop_
_geom_bond_atom_site_label_1
_geom_bond_atom_site_label_2
_geom_bond_distance
Ir1 C28 1.933(11)
Ir1 C16 2.012(11)
Ir1 C19 2.030(12)
Ir1 N5 2.143(9)
Ir1 N3 2.146(9)
Ir1 N1 2.184(9)
O1 C20 1.206(14)
O2 C20 1.322(13)
O2 C21 1.482(15)
O3 C22 1.168(15)
O4 C22 1.343(14)
O4 C23 1.432(14)
O5 C24 1.223(14)
O6 C24 1.295(14)
O6 C25 1.410(15)
O7 C26 1.185(15)
O8 C26 1.352(15)
O8 C27 1.450(17)
N1 N2 1.350(12)
N1 C1 1.375(13)
N2 C3 1.390(13)
N2 B1 1.541(15)
N3 C6 1.328(14)
N3 N4 1.380(12)
N4 C8 1.376(15)
N4 B1 1.512(16)
N5 C11 1.343(13)
N5 N6 1.391(12)
N6 C13 1.346(13)
N6 B1 1.542(14)
C1 C2 1.413(15)
C1 C4 1.472(15)
C2 C3 1.354(16)
C2 H2 0.9400
C3 C5 1.495(16)
C4 H4A 0.9700
C4 H4B 0.9700
C4 H4C 0.9700
C5 H5A 0.9700
C5 H5B 0.9700
C5 H5C 0.9700
C6 C7 1.426(17)
C6 C9 1.477(17)
C7 C8 1.318(18)
C7 H7 0.9400
C8 C10 1.519(18)
C9 H9A 0.9700
C9 H9B 0.9700
C9 H9C 0.9700
C10 H10A 0.9700
C10 H10B 0.9700
C10 H10C 0.9700
C11 C12 1.370(16)
C11 C14 1.486(15)
C12 C13 1.376(16)
C12 H12 0.9400
C13 C15 1.483(16)
C14 H14A 0.9700
C14 H14B 0.9700
C14 H14C 0.9700
C15 H15A 0.9700
C15 H15B 0.9700
C15 H15C 0.9700
C16 C17 1.382(16)
C16 C20 1.475(16)
C17 C18 1.484(15)
C17 C22 1.492(15)
C18 C19 1.342(15)
C18 C24 1.487(16)
C19 C26 1.504(16)
C21 H21A 0.9700
C21 H21B 0.9700
C21 H21C 0.9700
C23 H23A 0.9700
C23 H23B 0.9700
C23 H23C 0.9700
C25 H25A 0.9700
C25 H25B 0.9700
C25 H25C 0.9700
C27 H27A 0.9700
C27 H27B 0.9700
C27 H27C 0.9700
C28 C29 1.473(16)
C28 C32 1.483(15)
C29 C30 1.499(16)
C29 H29A 0.9800
C29 H29B 0.9800
C30 C31 1.495(17)
C30 H30A 0.9800
C30 H30B 0.9800
C31 C32 1.345(17)
C31 H31 0.9400
C32 H32 0.9400
B1 H1 0.9900

loop_
_geom_torsion_atom_site_label_1
_geom_torsion_atom_site_label_2
_geom_torsion_atom_site_label_3
_geom_torsion_atom_site_label_4
_geom_torsion
C16 Ir1 N1 N2 136.3(8)
C19 Ir1 N1 N2 -145.0(8)
N5 Ir1 N1 N2 -44.3(7)
N3 Ir1 N1 N2 41.5(7)
C16 Ir1 N1 C1 -46.1(11)
C19 Ir1 N1 C1 32.6(11)
N5 Ir1 N1 C1 133.3(11)
N3 Ir1 N1 C1 -140.9(11)
C1 N1 N2 C3 -1.0(12)
Ir1 N1 N2 C3 177.3(7)
C1 N1 N2 B1 179.6(10)
Ir1 N1 N2 B1 -2.2(13)
C28 Ir1 N3 C6 -40.8(11)
C16 Ir1 N3 C6 52.0(11)
N5 Ir1 N3 C6 -132.0(10)
N1 Ir1 N3 C6 143.3(10)
C28 Ir1 N3 N4 142.5(7)
C16 Ir1 N3 N4 -124.6(7)
N5 Ir1 N3 N4 51.4(6)
N1 Ir1 N3 N4 -33.4(7)
C6 N3 N4 C8 -4.3(11)
Ir1 N3 N4 C8 173.2(7)
C6 N3 N4 B1 168.6(9)
Ir1 N3 N4 B1 -13.9(11)
C28 Ir1 N5 C11 39.5(11)
C19 Ir1 N5 C11 -51.2(11)
N3 Ir1 N5 C11 130.7(11)
N1 Ir1 N5 C11 -140.8(11)
C28 Ir1 N5 N6 -130.6(7)
C19 Ir1 N5 N6 138.7(7)
N3 Ir1 N5 N6 -39.4(7)
N1 Ir1 N5 N6 49.1(7)
C11 N5 N6 C13 1.4(11)
Ir1 N5 N6 C13 174.4(7)
C11 N5 N6 B1 179.1(10)
Ir1 N5 N6 B1 -7.9(12)
N2 N1 C1 C2 1.0(12)
Ir1 N1 C1 C2 -176.7(8)
N2 N1 C1 C4 -178.8(11)
Ir1 N1 C1 C4 3.4(18)
N1 C1 C2 C3 -0.7(13)
C4 C1 C2 C3 179.1(11)
C1 C2 C3 N2 0.1(13)
C1 C2 C3 C5 179.5(12)
N1 N2 C3 C2 0.5(13)
B1 N2 C3 C2 179.9(11)
N1 N2 C3 C5 -178.9(10)
B1 N2 C3 C5 0.5(18)
N4 N3 C6 C7 5.1(12)
Ir1 N3 C6 C7 -171.7(8)
N4 N3 C6 C9 -175.1(11)
Ir1 N3 C6 C9 8.0(18)
N3 C6 C7 C8 -4.1(14)
C9 C6 C7 C8 176.2(12)
C6 C7 C8 N4 1.4(13)
C6 C7 C8 C10 -177.4(13)
N3 N4 C8 C7 1.7(12)
B1 N4 C8 C7 -170.1(11)
N3 N4 C8 C10 -179.4(10)
B1 N4 C8 C10 8.9(18)
N6 N5 C11 C12 -2.6(12)
Ir1 N5 C11 C12 -173.5(8)
N6 N5 C11 C14 -178.2(10)
Ir1 N5 C11 C14 11.0(18)
N5 C11 C12 C13 2.9(13)
C14 C11 C12 C13 178.3(11)
N5 N6 C13 C12 0.3(12)
B1 N6 C13 C12 -177.1(11)
N5 N6 C13 C15 179.9(10)
B1 N6 C13 C15 2.5(18)
C11 C12 C13 N6 -2.0(13)
C11 C12 C13 C15 178.5(12)
C28 Ir1 C16 C17 -83.7(8)
C19 Ir1 C16 C17 6.2(8)
N3 Ir1 C16 C17 -175.2(8)
N1 Ir1 C16 C17 96.5(8)
C28 Ir1 C16 C20 107.8(9)
C19 Ir1 C16 C20 -162.3(9)
N3 Ir1 C16 C20 16.3(9)
N1 Ir1 C16 C20 -71.9(9)
C20 C16 C17 C18 165.3(9)
Ir1 C16 C17 C18 -3.6(11)
C20 C16 C17 C22 0.5(16)
Ir1 C16 C17 C22 -168.4(8)
C16 C17 C18 C19 -3.1(12)
C22 C17 C18 C19 161.4(10)
C16 C17 C18 C24 -176.5(9)
C22 C17 C18 C24 -11.9(16)
C17 C18 C19 C26 -171.7(9)
C24 C18 C19 C26 1.4(15)
C17 C18 C19 Ir1 8.5(11)
C24 C18 C19 Ir1 -178.4(8)
C28 Ir1 C19 C18 84.6(8)
C16 Ir1 C19 C18 -8.1(8)
N5 Ir1 C19 C18 175.9(8)
N1 Ir1 C19 C18 -99.4(8)
C28 Ir1 C19 C26 -95.2(9)
C16 Ir1 C19 C26 172.1(9)
N5 Ir1 C19 C26 -3.9(9)
N1 Ir1 C19 C26 80.7(9)
C21 O2 C20 O1 -0.4(18)
C21 O2 C20 C16 -174.3(11)
C17 C16 C20 O1 91.5(16)
Ir1 C16 C20 O1 -100.3(14)
C17 C16 C20 O2 -95.0(12)
Ir1 C16 C20 O2 73.2(12)
C23 O4 C22 O3 -6(2)
C23 O4 C22 C17 -178.2(11)
C16 C17 C22 O3 -40(2)
C18 C17 C22 O3 156.4(15)
C16 C17 C22 O4 131.5(12)
C18 C17 C22 O4 -31.7(16)
C25 O6 C24 O5 -5.5(16)
C25 O6 C24 C18 174.5(10)
C19 C18 C24 O5 -45.4(15)
C17 C18 C24 O5 127.2(11)
C19 C18 C24 O6 134.6(11)
C17 C18 C24 O6 -52.8(13)
C27 O8 C26 O7 -11.4(17)
C27 O8 C26 C19 169.4(10)
C18 C19 C26 O7 125.9(13)
Ir1 C19 C26 O7 -54.3(15)
C18 C19 C26 O8 -54.9(13)
Ir1 C19 C26 O8 124.9(9)
C16 Ir1 C28 C29 37.0(12)
C19 Ir1 C28 C29 -41.7(12)
N5 Ir1 C28 C29 -142.3(11)
N3 Ir1 C28 C29 131.9(11)
C16 Ir1 C28 C32 -141.5(10)
C19 Ir1 C28 C32 139.8(10)
N5 Ir1 C28 C32 39.1(10)
N3 Ir1 C28 C32 -46.6(10)
C32 C28 C29 C30 4.1(14)
Ir1 C28 C29 C30 -174.7(9)
C28 C29 C30 C31 -5.8(15)
C29 C30 C31 C32 5.7(16)
C30 C31 C32 C28 -3.4(16)
C29 C28 C32 C31 -0.5(14)
Ir1 C28 C32 C31 178.4(9)
C8 N4 B1 N2 -120.5(12)
N3 N4 B1 N2 68.6(11)
C8 N4 B1 N6 121.3(12)
N3 N4 B1 N6 -49.6(13)
N1 N2 B1 N4 -58.3(13)
C3 N2 B1 N4 122.4(12)
N1 N2 B1 N6 61.1(14)
C3 N2 B1 N6 -118.2(12)
C13 N6 B1 N4 -119.4(12)
N5 N6 B1 N4 63.4(13)
C13 N6 B1 N2 122.5(12)
N5 N6 B1 N2 -54.7(13)
